data_2004790
loop_
_publ_author_name
'Stocco, G.'
'Guli, G.'
'Girasolo, M. A.'
'Bruno, G.'
'Nicol\`o, F.'
'Scopelliti, R.'

_publ_section_title
;Poly[<i>trans</i>-bis{trimethyltin(IV)}-\m-(2,2'-bipyridyl-4,4'-dicarboxylato-<i>O</i>:<i>O</i>':<i>O</i>'':<i>O</i>''')].
 A Layered Structure Composed of Sheets Interconnected by Organometallic
 Moieties
;
_journal_issue 4
_journal_name_full 'Acta Crystallographica Section C'
_journal_page_first 829
_journal_page_last 832
_journal_paper_doi 10.1107/S0108270195013400
_journal_volume 52
_journal_year 1996
_chemical_formula_iupac '[Sn2 (C12 H6 N2 O4) (C1 H3)6]'
_chemical_formula_sum 'C18 H24 N2 O4 Sn2'
_chemical_formula_weight 569.8
_space_group_IT_number 14
_symmetry_cell_setting monoclinic
_symmetry_space_group_name_Hall '-P 2yn'
_symmetry_space_group_name_H-M 'P 1 21/n 1'
_atom_type_scat_source 'Cromer & Mann (1968) for non-H atoms and Stewart (1970) for H atoms'
_cell_angle_alpha 90
_cell_angle_beta 94.76(2)
_cell_angle_gamma 90
_cell_formula_units_Z 2
_cell_length_a 6.595(2)
_cell_length_b 9.964(2)
_cell_length_c 17.821(2)
_cell_measurement_reflns_used 50
_cell_measurement_temperature 298
_cell_measurement_theta_max 15
_cell_measurement_theta_min 6.5
_cell_volume 1167.0(4)
_diffrn_measurement_device 'Siemens R3m/V'
_diffrn_measurement_method \w-2\q
_diffrn_radiation_type MoK\a
_diffrn_radiation_wavelength 0.71073
_diffrn_reflns_av_R_equivalents 0.41
_diffrn_reflns_limit_h_max 9
_diffrn_reflns_limit_h_min -1
_diffrn_reflns_limit_k_max 13
_diffrn_reflns_limit_k_min -1
_diffrn_reflns_limit_l_max 24
_diffrn_reflns_limit_l_min -24
_diffrn_reflns_number 4143
_diffrn_reflns_theta_max 27.5
_diffrn_standards_decay_% <3
_diffrn_standards_interval_count 97
_diffrn_standards_number 3
_exptl_absorpt_coefficient_mu 2.161
_exptl_absorpt_correction_T_max 0.2711
_exptl_absorpt_correction_T_min 0.2002
_exptl_absorpt_correction_type 'semi-empirical via \y scan (Kopfmann & Huber, 1968)'
_exptl_crystal_colour yellow
_exptl_crystal_density_diffrn 1.621
_exptl_crystal_density_meas 1.60
_exptl_crystal_density_method flotation
_exptl_crystal_description prismatic
_exptl_crystal_size_max 0.35
_exptl_crystal_size_mid 0.31
_exptl_crystal_size_min 0.20
_refine_diff_density_max 0.45
_refine_diff_density_min -0.33
_refine_ls_extinction_method none
_refine_ls_goodness_of_fit_obs 1.09
_refine_ls_hydrogen_treatment 'H atoms in calculated positions (U = 0.06\%A^2^)'
_refine_ls_number_parameters 121
_refine_ls_number_reflns 1934
_refine_ls_R_factor_obs 0.0219
_refine_ls_shift/esd_max 0.005
_refine_ls_structure_factor_coef F
_refine_ls_weighting_details 'w = 1/[\s^2^(F~o~) + 0.0004F~o~^2^]'
_refine_ls_weighting_scheme calc
_refine_ls_wR_factor_obs 0.0295
_reflns_number_observed 1934
_reflns_number_total 2698
_reflns_observed_criterion F>=7\s(F)
_cod_data_source_file na1192.cif
_cod_data_source_block na1192a
_cod_depositor_comments
;
The following automatic conversions were performed:

'_refine_ls_weighting_scheme' value 'w = 1/[\s^2^(F~o~) +
0.0004F~o~^2^]' was changed to 'calc'. New tag
'_refine_ls_weighting_details' was created. The value of the new tag
was set to 'w = 1/[\s^2^(F~o~) + 0.0004F~o~^2^]'.

Automatic conversion script
Id: cif_fix_values 3143 2015-03-26 13:38:13Z robertas 
;
_cod_original_cell_volume 1167.0(3)
_cod_original_sg_symbol_H-M 'P 21/n'
_cod_database_code 2004790

loop_
_symmetry_equiv_pos_as_xyz
x,y,z
1/2+x,1/2-y,1/2+z
-x,-y,-z
1/2-x,1/2+y,1/2-z

loop_
_atom_site_label
_atom_site_fract_x
_atom_site_fract_y
_atom_site_fract_z
_atom_site_U_iso_or_equiv
Sn .16330(10) .15130(10) .22260(10) .0420(10)
C .0474(5) .4195(3) .1497(2) .0410(10)
O .1844(4) .4714(3) .1908(2) .0580(10)
O(1) .0128(4) .2930(2) .14630(10) .0500(10)
N -0.3560(4) .6542(3) .0001(2) .0440(10)
C(1) -0.1817(5) .7039(3) .0311(2) .0500(10)
C(2) -.0471(5) .6340(3) .0805(2) .0450(10)
C(3) -.0933(4) .5015(3) .0975(2) .0360(10)
C(4) -0.2726(4) .4475(3) .0647(2) .0360(10)
C(5) -0.4015(4) .5260(3) .0172(2) .0350(10)
C(6) .0030(8) -.0053(4) .1654(3) .092(2)
C(7) .4641(6) .1836(4) .1960(3) .0680(10)
C(8) .0313(6) .2288(5) .3173(2) .0670(10)
H(1) -0.1477 .7946 .0190 ?
H(2) .0751 .6756 .1024 ?
H(4) -0.3079 .3562 .0750 ?
H(6A) .0416 -0.0894 .1886 ?
H(6B) .0354 -0.0061 .1139 ?
H(6C) -0.1406 .0081 .1673 ?
H(7A) .5544 .1260 .2262 ?
H(7B) .5011 .2755 .2057 ?
H(7C) .4741 .1639 .1437 ?
H(8A) .0789 .1782 .3611 ?
H(8B) -0.1141 .2219 .3096 ?
H(8C) .0692 .3212 .3243 ?

loop_
_geom_angle_atom_site_label_1
_geom_angle_atom_site_label_2
_geom_angle_atom_site_label_3
_geom_angle_site_symmetry_3
_geom_angle
_geom_angle_publ_flag
O(1) Sn C(6) . 89.6(2) yes
C(6) Sn C(7) . 116.7(2) yes
C(6) Sn C(8) . 115.8(2) yes
O(1) Sn O 4_545 175.10(10) yes
C(7) Sn O 4_545 84.90(10) yes
C C(3) C(2) . 121.0(3) yes
O C O(1) . 124.1(3) yes
O C C(3) . 121.8(3) yes
O(1) C C(3) . 114.1(3) yes
C(1) N C(5) . 117.3(3) yes
N C(1) C(2) . 124.3(3) yes
C(1) C(2) C(3) . 118.3(3) yes
O(1) Sn C(7) . 98.70(10) yes
O(1) Sn C(8) . 93.80(10) yes
C(7) Sn C(8) . 125.8(2) yes
C(6) Sn O 4_545 85.80(10) yes
C(8) Sn O 4_545 86.60(10) yes
C C(3) C(4) . 120.8(3) yes
C(2) C(3) C(4) . 118.1(3) yes
C(3) C(4) C(5) . 119.7(3) yes
N C(5) C(4) . 122.2(3) yes
N C(5) C(5) 3_465 116.1(3) yes
C(4) C(5) C(5) 3_465 121.7(3) yes

loop_
_geom_bond_atom_site_label_1
_geom_bond_atom_site_label_2
_geom_bond_site_symmetry_2
_geom_bond_distance
_geom_bond_publ_flag
Sn O(1) . 2.145(2) yes
Sn C(6) . 2.101(5) yes
Sn C(8) . 2.108(4) yes
C(1) C(2) . 1.385(5) yes
C O . 1.230(4) yes
C O(1) . 1.281(4) yes
C C(3) . 1.501(4) yes
N C(1) . 1.329(4) yes
Sn O(1) 4_545 2.519(2) yes
Sn C(7) . 2.103(4) yes
N C(5) . 1.353(4) yes
C(2) C(3) . 1.393(4) yes
C(3) C(4) . 1.383(4) yes
C(4) C(5) . 1.391(4) yes
C(5) C(5) 3_465 1.483(5) yes
